data_1557286
loop_
_publ_author_name
'Du, Jing'
'Lang, Zhong-Ling'
'Ma, Yuan-Yuan'
'Tan, Hua-Qiao'
'Liu, Bai-Ling'
'Wang, Yong-Hui'
'Kang, Zhen-Hui'
'Li, Yang-Guang'

_publ_section_title
;
 Polyoxometalate-based electron transfer modulation for efficient
 electrocatalytic carbon dioxide reduction
;
_journal_issue 11
_journal_name_full 'Chemical Science'
_journal_page_first 3007
_journal_page_last 3015
_journal_paper_doi 10.1039/C9SC05392A
_journal_volume 11
_journal_year 2020
_chemical_formula_moiety 'O40 P W12, 3(C15 H11 Mn N3 O3), 2(C2 H3 N)'
_chemical_formula_sum 'C49 H39 Mn3 N11 O49 P W12'
_chemical_formula_weight 3967.78
_space_group_crystal_system triclinic
_space_group_IT_number 2
_space_group_name_Hall '-P 1'
_space_group_name_H-M_alt 'P -1'
_atom_sites_solution_hydrogens geom
_atom_sites_solution_primary dual
_audit_creation_date 2019-01-27
_audit_creation_method
;
Olex2 1.2
(compiled 2018.05.29 svn.r3508 for OlexSys, GUI svn.r5506)
;
_audit_update_record
;
2019-01-27 deposited with the CCDC.	2020-02-03 downloaded from the CCDC.
;
_cell_angle_alpha 79.8800(10)
_cell_angle_beta 89.029(2)
_cell_angle_gamma 86.775(2)
_cell_formula_units_Z 2
_cell_length_a 13.0328(5)
_cell_length_b 15.6142(5)
_cell_length_c 20.1424(7)
_cell_measurement_reflns_used 9805
_cell_measurement_temperature 173(2)
_cell_measurement_theta_max 25.08
_cell_measurement_theta_min 2.65
_cell_volume 4028.6(2)
_computing_cell_refinement 'SAINT v8.37A (Bruker, 2015)'
_computing_data_reduction 'SAINT v8.37A (Bruker, 2015)'
_computing_molecular_graphics 'Olex2 (Dolomanov et al., 2009)'
_computing_publication_material 'Olex2 (Dolomanov et al., 2009)'
_computing_structure_refinement 'ShelXL (Sheldrick, 2015)'
_computing_structure_solution 'ShelXT (Sheldrick, 2015)'
_diffrn_ambient_temperature 173.15
_diffrn_measured_fraction_theta_full 0.998
_diffrn_measured_fraction_theta_max 0.998
_diffrn_measurement_device_type 'CCD area detector'
_diffrn_measurement_method 'phi and omega scans'
_diffrn_radiation_monochromator graphite
_diffrn_radiation_type MoK\a
_diffrn_radiation_wavelength 0.71073
_diffrn_reflns_av_R_equivalents 0.0757
_diffrn_reflns_av_unetI/netI 0.0611
_diffrn_reflns_Laue_measured_fraction_full 0.998
_diffrn_reflns_Laue_measured_fraction_max 0.998
_diffrn_reflns_limit_h_max 15
_diffrn_reflns_limit_h_min -15
_diffrn_reflns_limit_k_max 18
_diffrn_reflns_limit_k_min -18
_diffrn_reflns_limit_l_max 23
_diffrn_reflns_limit_l_min -23
_diffrn_reflns_number 60836
_diffrn_reflns_point_group_measured_fraction_full 0.998
_diffrn_reflns_point_group_measured_fraction_max 0.998
_diffrn_reflns_theta_full 24.999
_diffrn_reflns_theta_max 24.999
_diffrn_reflns_theta_min 2.242
_exptl_absorpt_coefficient_mu 17.627
_exptl_absorpt_correction_T_max 0.091
_exptl_absorpt_correction_T_min 0.076
_exptl_absorpt_correction_type multi-scan
_exptl_crystal_colour orange
_exptl_crystal_colour_primary orange
_exptl_crystal_density_diffrn 3.271
_exptl_crystal_description block
_exptl_crystal_F_000 3559
_exptl_crystal_size_max 0.3
_exptl_crystal_size_mid 0.28
_exptl_crystal_size_min 0.26
_refine_diff_density_max 2.904
_refine_diff_density_min -2.792
_refine_diff_density_rms 0.334
_refine_ls_extinction_coef 0.000179(13)
_refine_ls_extinction_expression Fc^*^=kFc[1+0.001xFc^2^\l^3^/sin(2\q)]^-1/4^
_refine_ls_extinction_method 'SHELXL-2018/1 (Sheldrick 2018)'
_refine_ls_goodness_of_fit_ref 1.041
_refine_ls_hydrogen_treatment constr
_refine_ls_matrix_type full
_refine_ls_number_parameters 1132
_refine_ls_number_reflns 14148
_refine_ls_number_restraints 1972
_refine_ls_restrained_S_all 0.989
_refine_ls_R_factor_all 0.0572
_refine_ls_R_factor_gt 0.0395
_refine_ls_shift/su_max 0.001
_refine_ls_shift/su_mean 0.000
_refine_ls_structure_factor_coef Fsqd
_refine_ls_weighting_details 'w=1/[\s^2^(Fo^2^)+(0.0311P)^2^+73.6504P] where P=(Fo^2^+2Fc^2^)/3'
_refine_ls_weighting_scheme calc
_refine_ls_wR_factor_gt 0.0919
_refine_ls_wR_factor_ref 0.1033
_reflns_Friedel_coverage 0.000
_reflns_number_gt 11346
_reflns_number_total 14148
_reflns_threshold_expression 'I > 2\s(I)'
_cod_data_source_file c9sc05392a2.cif
_cod_data_source_block 1_CCDC1
_cod_depositor_comments
;Adding full bibliography for 1557284--1557286.cif.

 Adding full bibliography for 1557284--1557286.cif.
;
_cod_database_code 1557286
_shelx_shelxl_version_number 2018/1
_shelx_space_group_comment
;
The symmetry employed for this shelxl refinement is uniquely defined
by the following loop, which should always be used as a source of
symmetry information in preference to the above space-group names.
They are only intended as comments.
;
_shelx_estimated_absorpt_t_max 0.092
_shelx_estimated_absorpt_t_min 0.077
_olex2_refinement_description
;
1. Fixed Uiso
 At 1.2 times of:
  All C(H) groups
 At 1.5 times of:
  All C(H,H,H) groups
2. Rigid bond restraints
 O38, P1, O36, O26, O6
 with sigma for 1-2 distances of 0.001 and sigma for 1-3 distances of 0.001
3. Uiso/Uaniso restraints and constraints
C29 \\sim C30 \\sim C28 \\sim C27 \\sim C26 \\sim C16 \\sim C17 \\sim C20 \\sim
C21 \\sim C25 \\sim C24 \\sim C22 \\sim C23 \\sim C43 \\sim C41 \\sim C36 \\sim
C40 \\sim C37 \\sim C35 \\sim C31 \\sim C32 \\sim C33 \\sim C11 \\sim C13 \\sim
C12 \\sim C14 \\sim C15 \\sim C1 \\sim C3 \\sim C4 \\sim C5 \\sim C6 \\sim C10
\\sim C9 \\sim C8 \\sim C7 \\sim C2 \\sim C19 \\sim C18 \\sim C39 \\sim C38
\\sim C44 \\sim C45 \\sim C34 \\sim C46 \\sim C47 \\sim C48 \\sim C49 \\sim
C42: within 3.8A with sigma of 0.01 and sigma for terminal atoms of 0.03
N6 \\sim N4 \\sim N5 \\sim N3 \\sim N2 \\sim N1 \\sim N9 \\sim N10 \\sim N7
\\sim N8 \\sim N11: within 3.8A with sigma of 0.01 and sigma for terminal atoms
of 0.03
P1 \\sim O34 \\sim O40 \\sim O38 \\sim O22 \\sim O18 \\sim O4 \\sim O29 \\sim
O26 \\sim O37 \\sim O2 \\sim O13 \\sim O21 \\sim O8 \\sim O19 \\sim O16 \\sim
O6 \\sim O35 \\sim O10 \\sim O17 \\sim O20 \\sim O12 \\sim O28 \\sim O36 \\sim
O23 \\sim O14 \\sim O27 \\sim O15 \\sim O31 \\sim O11 \\sim O5 \\sim O39 \\sim
O9 \\sim O1 \\sim O7 \\sim O30 \\sim O33 \\sim O25 \\sim O24 \\sim O3 \\sim O32
\\sim O49 \\sim O46 \\sim O45 \\sim O44 \\sim O41 \\sim O42 \\sim O43 \\sim O47
\\sim O48: within 3.8A with sigma of 0.01 and sigma for terminal atoms of 0.03
Uanis(N11) \\sim Ueq, Uanis(C48) \\sim Ueq, Uanis(C49) \\sim Ueq: with sigma of
0.01 and sigma for terminal atoms of 0.02
Uanis(O48) \\sim Ueq: with sigma of 0.1 and sigma for terminal atoms of 0.02
Uanis(P1) \\sim Ueq: with sigma of 0.001 and sigma for terminal atoms of 0.002
Uanis(O33) \\sim Ueq: with sigma of 0.005 and sigma for terminal atoms of 0.01
4.a Aromatic/amide H refined with riding coordinates:
 C16(H16), C17(H17), C25(H25), C24(H24), C22(H22), C23(H23), C40(H40),
 C37(H37), C31(H31), C32(H32), C33(H33), C1(H1), C3(H3), C4(H4), C10(H10),
 C9(H9), C8(H8), C7(H7), C2(H2), C19(H19), C18(H18), C39(H39), C38(H38),
 C34(H34)
4.b Idealised Me refined as rotating group:
 C30(H30A,H30B,H30C), C15(H15A,H15B,H15C), C45(H45A,H45B,H45C), C47(H47A,H47B,
 H47C), C49(H49A,H49B,H49C)
;
_olex2_submission_special_instructions 'No special instructions were received'

loop_
_space_group_symop_operation_xyz
'x, y, z'
'-x, -y, -z'

loop_
_atom_site_label
_atom_site_type_symbol
_atom_site_fract_x
_atom_site_fract_y
_atom_site_fract_z
_atom_site_U_iso_or_equiv
_atom_site_adp_type
_atom_site_occupancy
_atom_site_site_symmetry_order
_atom_site_calc_flag
_atom_site_refinement_flags_posn
_atom_site_refinement_flags_adp
_atom_site_disorder_assembly
_atom_site_disorder_group
W5 W 0.74934(4) 0.79579(3) 0.82587(2) 0.01344(11) Uani 1 1 d . . . .
W7 W 0.60655(4) 0.67531(3) 0.71851(2) 0.01539(12) Uani 1 1 d . . . .
W3 W 1.00943(4) 0.81601(3) 0.80180(2) 0.01240(11) Uani 1 1 d . . . .
W11 W 0.82910(4) 0.80662(3) 0.52295(2) 0.01520(12) Uani 1 1 d . . A 1
W9 W 0.77680(4) 0.49798(3) 0.75539(2) 0.01358(11) Uani 1 1 d . . . .
W4 W 0.95872(4) 0.91541(3) 0.62532(2) 0.01251(11) Uani 1 1 d . . . .
W1 W 1.05539(4) 0.52592(3) 0.73035(3) 0.01657(12) Uani 1 1 d . . . .
W10 W 1.00997(4) 0.61494(3) 0.56487(2) 0.01648(12) Uani 1 1 d . . . .
W2 W 1.14325(4) 0.72617(3) 0.66449(2) 0.01307(11) Uani 1 1 d . . . .
W6 W 0.69931(4) 0.89126(3) 0.64813(2) 0.01421(11) Uani 1 1 d . . . .
W12 W 0.91647(4) 0.61718(3) 0.86534(2) 0.01279(11) Uani 1 1 d . . . .
W8 W 0.73140(4) 0.59091(3) 0.59022(2) 0.01539(12) Uani 1 1 d . . . .
P1 P 0.87378(19) 0.70569(15) 0.69315(13) 0.0012(5) Uani 1 1 d . U . .
O34 O 0.7532(7) 0.3958(5) 0.7947(4) 0.026(2) Uani 1 1 d . U . .
O40 O 0.7186(6) 0.8746(5) 0.5574(4) 0.0184(14) Uani 1 1 d . U . .
O38 O 0.8509(6) 0.7915(4) 0.6443(4) 0.0121(10) Uani 1 1 d . U . .
O22 O 0.6466(6) 0.5591(5) 0.7626(4) 0.0173(14) Uani 1 1 d . U . .
O18 O 0.6036(6) 0.9705(5) 0.6385(4) 0.0227(19) Uani 1 1 d . U . .
O4 O 0.9432(6) 0.7253(5) 0.5298(4) 0.0175(13) Uani 1 1 d . U . .
O29 O 1.1036(6) 0.7592(5) 0.7495(4) 0.0147(13) Uani 1 1 d . U . .
O26 O 0.8831(6) 0.7250(5) 0.7645(4) 0.0108(10) Uani 1 1 d . U . .
O37 O 0.8231(6) 0.5512(5) 0.8275(4) 0.0167(13) Uani 1 1 d . U . .
O2 O 0.8750(6) 0.5742(5) 0.5763(4) 0.0170(13) Uani 1 1 d . U . .
O13 O 0.9728(6) 0.8921(5) 0.7202(4) 0.0147(13) Uani 1 1 d . U . .
O21 O 0.4785(6) 0.6770(6) 0.7340(5) 0.025(2) Uani 1 1 d . U . .
O8 O 1.0669(6) 0.8279(5) 0.6241(4) 0.0141(13) Uani 1 1 d . U . .
O19 O 0.6621(6) 0.7192(5) 0.7908(4) 0.0183(13) Uani 1 1 d . U . .
O16 O 0.6748(7) 0.8415(6) 0.8803(4) 0.0235(19) Uani 1 1 d . U . .
O6 O 0.9762(6) 0.6624(5) 0.6726(4) 0.0121(10) Uani 1 1 d . U . .
O35 O 0.7472(6) 0.7063(5) 0.5463(4) 0.0175(13) Uani 1 1 d . U . .
O10 O 1.0210(7) 1.0085(5) 0.6037(4) 0.0224(19) Uani 1 1 d . U . .
O17 O 0.7270(6) 0.8718(5) 0.7429(4) 0.0150(13) Uani 1 1 d . U . .
O20 O 0.6286(6) 0.7870(5) 0.6669(4) 0.0176(13) Uani 1 1 d . U . .
O12 O 1.0853(7) 0.8769(6) 0.8396(4) 0.025(2) Uani 1 1 d . U . .
O28 O 1.0187(6) 0.5704(5) 0.8095(4) 0.0177(13) Uani 1 1 d . U . .
O36 O 0.7874(6) 0.6444(5) 0.6907(4) 0.0129(10) Uani 1 1 d . U . .
O23 O 0.6125(6) 0.6301(5) 0.6354(4) 0.0191(14) Uani 1 1 d . U . .
O14 O 0.8756(6) 0.8477(5) 0.8356(4) 0.0187(14) Uani 1 1 d . U . .
O27 O 1.0045(6) 0.7120(5) 0.8670(4) 0.0171(14) Uani 1 1 d . U . .
O15 O 0.8196(6) 0.9598(5) 0.6360(4) 0.0180(14) Uani 1 1 d . U . .
O31 O 0.9183(6) 0.4881(5) 0.7328(4) 0.0171(13) Uani 1 1 d . U . .
O11 O 0.9186(6) 0.8953(5) 0.5388(4) 0.0181(14) Uani 1 1 d . U . .
O5 O 1.0573(7) 0.5242(5) 0.6351(4) 0.0204(15) Uani 1 1 d . U . .
O39 O 0.8149(7) 0.8352(5) 0.4384(4) 0.0223(19) Uani 1 1 d . U . .
O9 O 1.1602(6) 0.6089(5) 0.7130(4) 0.0194(15) Uani 1 1 d . U . .
O1 O 1.0536(7) 0.5798(6) 0.4950(5) 0.028(2) Uani 1 1 d . U . .
O7 O 1.2681(6) 0.7554(6) 0.6556(4) 0.025(2) Uani 1 1 d . U . .
O30 O 1.1271(7) 0.4335(5) 0.7588(4) 0.024(2) Uani 1 1 d . U . .
O33 O 0.6789(7) 0.5448(6) 0.5300(4) 0.027(2) Uani 1 1 d . U . .
O25 O 0.8062(6) 0.6936(5) 0.8846(4) 0.0192(14) Uani 1 1 d . U . .
O24 O 0.9379(7) 0.5549(5) 0.9419(4) 0.0212(19) Uani 1 1 d . U . .
O3 O 1.1272(6) 0.6778(5) 0.5858(4) 0.0206(15) Uani 1 1 d . U . .
O32 O 0.7427(6) 0.4957(5) 0.6646(4) 0.0180(14) Uani 1 1 d . U . .
O49 O 0.6076(8) 0.1048(7) 0.7255(5) 0.040(3) Uani 1 1 d . U . .
O46 O 0.4204(8) 0.1472(8) 0.8014(7) 0.053(3) Uani 1 1 d . U . .
O45 O 0.2308(9) 0.0096(7) 0.6995(6) 0.048(3) Uani 1 1 d . U . .
O44 O 0.2171(8) -0.0085(6) 0.9073(5) 0.036(2) Uani 1 1 d . U . .
O41 O 0.6121(10) 0.9075(8) 1.0273(6) 0.056(3) Uani 1 1 d . U . .
O42 O 0.3004(10) 0.9294(7) 1.0601(6) 0.055(3) Uani 1 1 d . U . .
O43 O 0.4709(12) 0.7119(8) 1.1507(6) 0.067(4) Uani 1 1 d . U . .
O47 O 0.5297(11) 0.3732(9) 0.6869(7) 0.073(4) Uani 1 1 d . U . .
N6 N 0.1891(8) 0.2383(7) 0.7142(6) 0.022(2) Uani 1 1 d . U . .
N4 N 0.0398(8) 0.1370(6) 0.7896(5) 0.018(2) Uani 1 1 d . U . .
N5 N 0.1546(8) 0.2286(6) 0.8504(5) 0.019(2) Uani 1 1 d . U . .
N3 N 0.5270(8) 0.7039(7) 0.9763(5) 0.022(2) Uani 1 1 d . U . .
N2 N 0.4128(7) 0.8436(6) 0.9087(5) 0.0144(19) Uani 1 1 d . U . .
N1 N 0.3243(7) 0.7233(7) 0.9920(6) 0.022(2) Uani 1 1 d . U . .
N9 N 0.5891(10) 0.3299(8) 0.5198(6) 0.035(2) Uani 1 1 d . U . .
N10 N 0.6074(14) 0.5169(12) 0.0964(9) 0.072(5) Uani 1 1 d . U . .
N7 N 0.6363(8) 0.1560(6) 0.5393(5) 0.020(2) Uani 1 1 d . U . .
N8 N 0.7426(8) 0.2478(6) 0.6057(5) 0.018(2) Uani 1 1 d . U . .
N11 N 1.083(2) 0.8374(15) 1.0086(11) 0.105(7) Uani 1 1 d . U . .
Mn1 Mn 0.43964(15) 0.79853(12) 1.00944(10) 0.0214(4) Uani 1 1 d . . . .
Mn2 Mn 0.19564(14) 0.13697(12) 0.79168(9) 0.0184(4) Uani 1 1 d . . . .
Mn3 Mn 0.58866(15) 0.23904(14) 0.60320(11) 0.0272(5) Uani 1 1 d . . . .
C29 C 0.1914(10) 0.2935(9) 0.6693(7) 0.025(2) Uani 1 1 d . U . .
C30 C 0.1976(13) 0.3623(9) 0.6110(7) 0.039(4) Uani 1 1 d . U . .
H30A H 0.251569 0.346210 0.580310 0.058 Uiso 1 1 calc GR . . .
H30B H 0.213915 0.416545 0.625728 0.058 Uiso 1 1 calc GR . . .
H30C H 0.131516 0.370740 0.587625 0.058 Uiso 1 1 calc GR . . .
C28 C 0.3324(11) 0.1442(9) 0.7965(7) 0.028(2) Uani 1 1 d . U . .
C27 C 0.2172(10) 0.0595(9) 0.7342(7) 0.026(2) Uani 1 1 d . U . .
C26 C 0.2057(10) 0.0464(8) 0.8630(7) 0.024(2) Uani 1 1 d . U . .
C16 C -0.0161(10) 0.0823(8) 0.7623(7) 0.0265(19) Uani 1 1 d . U . .
H16 H 0.019546 0.040669 0.739924 0.032 Uiso 1 1 calc R . . .
C17 C -0.1215(11) 0.0830(9) 0.7647(7) 0.029(2) Uani 1 1 d . U . .
H17 H -0.157428 0.042668 0.744837 0.035 Uiso 1 1 calc R . . .
C20 C -0.0129(10) 0.1958(8) 0.8201(7) 0.0252(18) Uani 1 1 d . U . .
C21 C 0.0537(11) 0.2499(8) 0.8532(7) 0.0260(18) Uani 1 1 d . U . .
C25 C 0.2196(11) 0.2715(8) 0.8823(7) 0.0269(19) Uani 1 1 d . U . .
H25 H 0.291230 0.256896 0.880664 0.032 Uiso 1 1 calc R . . .
C24 C 0.1849(12) 0.3365(9) 0.9176(7) 0.033(2) Uani 1 1 d . U . .
H24 H 0.232419 0.365615 0.939794 0.039 Uiso 1 1 calc R . . .
C22 C 0.0145(11) 0.3159(8) 0.8869(7) 0.029(2) Uani 1 1 d . U . .
H22 H -0.057076 0.331152 0.886773 0.035 Uiso 1 1 calc R . . .
C23 C 0.0818(11) 0.3584(8) 0.9203(7) 0.029(2) Uani 1 1 d . U . .
H23 H 0.056973 0.402214 0.944690 0.035 Uiso 1 1 calc R . . .
C43 C 0.5991(10) 0.1556(9) 0.6772(7) 0.027(2) Uani 1 1 d . U . .
C41 C 0.5534(12) 0.3214(10) 0.6541(8) 0.038(3) Uani 1 1 d . U . .
C36 C 0.7997(10) 0.1922(8) 0.5739(7) 0.0243(18) Uani 1 1 d . U . .
C40 C 0.7927(11) 0.2976(9) 0.6419(7) 0.028(2) Uani 1 1 d . U . .
H40 H 0.754257 0.336659 0.665218 0.034 Uiso 1 1 calc R . . .
C37 C 0.9052(10) 0.1865(8) 0.5758(7) 0.026(2) Uani 1 1 d . U . .
H37 H 0.943803 0.149695 0.550545 0.031 Uiso 1 1 calc R . . .
C35 C 0.7390(10) 0.1445(8) 0.5331(7) 0.0242(18) Uani 1 1 d . U . .
C31 C 0.5759(11) 0.1184(9) 0.5004(7) 0.030(2) Uani 1 1 d . U . .
H31 H 0.503519 0.128757 0.503147 0.036 Uiso 1 1 calc R . . .
C32 C 0.6146(11) 0.0652(9) 0.4565(7) 0.029(2) Uani 1 1 d . U . .
H32 H 0.569927 0.040158 0.429297 0.035 Uiso 1 1 calc R . . .
C33 C 0.7181(12) 0.0497(9) 0.4534(7) 0.032(2) Uani 1 1 d . U . .
H33 H 0.746672 0.011872 0.424997 0.038 Uiso 1 1 calc R . . .
C11 C 0.5483(11) 0.8661(9) 1.0179(7) 0.029(2) Uani 1 1 d . U . .
C13 C 0.4577(11) 0.7462(9) 1.0958(8) 0.031(2) Uani 1 1 d . U . .
C12 C 0.3536(11) 0.8807(9) 1.0388(7) 0.030(2) Uani 1 1 d . U . .
C14 C 0.5682(10) 0.6472(9) 0.9565(7) 0.028(2) Uani 1 1 d . U . .
C15 C 0.6162(11) 0.5708(9) 0.9349(8) 0.035(3) Uani 1 1 d . U . .
H15A H 0.598155 0.570763 0.887845 0.052 Uiso 1 1 calc GR . . .
H15B H 0.591931 0.518354 0.963456 0.052 Uiso 1 1 calc GR . . .
H15C H 0.690988 0.571639 0.938677 0.052 Uiso 1 1 calc GR . . .
C1 C 0.2793(10) 0.6668(8) 1.0393(8) 0.030(2) Uani 1 1 d . U . .
H1 H 0.295543 0.664592 1.085434 0.036 Uiso 1 1 calc R . . .
C3 C 0.1865(10) 0.6122(9) 0.9574(8) 0.031(2) Uani 1 1 d . U . .
H3 H 0.140702 0.572060 0.945721 0.037 Uiso 1 1 calc R . . .
C4 C 0.2301(10) 0.6720(8) 0.9080(8) 0.032(2) Uani 1 1 d . U . .
H4 H 0.212581 0.675162 0.862037 0.039 Uiso 1 1 calc R . . .
C5 C 0.3002(10) 0.7280(8) 0.9263(7) 0.0270(18) Uani 1 1 d . U . .
C6 C 0.3522(10) 0.7947(8) 0.8800(7) 0.0262(18) Uani 1 1 d . U . .
C10 C 0.4621(10) 0.9077(8) 0.8693(7) 0.0256(19) Uani 1 1 d . U . .
H10 H 0.502543 0.944279 0.890058 0.031 Uiso 1 1 calc R . . .
C9 C 0.4557(10) 0.9219(9) 0.8001(7) 0.028(2) Uani 1 1 d . U . .
H9 H 0.492333 0.966775 0.773486 0.034 Uiso 1 1 calc R . . .
C8 C 0.3964(10) 0.8710(9) 0.7703(7) 0.030(2) Uani 1 1 d . U . .
H8 H 0.391786 0.879522 0.722574 0.036 Uiso 1 1 calc R . . .
C7 C 0.3422(10) 0.8060(8) 0.8102(7) 0.027(2) Uani 1 1 d . U . .
H7 H 0.299566 0.770291 0.790196 0.033 Uiso 1 1 calc R . . .
C2 C 0.2092(10) 0.6112(9) 1.0219(8) 0.032(2) Uani 1 1 d . U . .
H2 H 0.176911 0.571965 1.056313 0.039 Uiso 1 1 calc R . . .
C19 C -0.1199(11) 0.2014(9) 0.8248(7) 0.031(2) Uani 1 1 d . U . .
H19 H -0.154837 0.243775 0.846761 0.037 Uiso 1 1 calc R . . .
C18 C -0.1734(11) 0.1427(9) 0.7962(7) 0.030(2) Uani 1 1 d . U . .
H18 H -0.246324 0.144247 0.798566 0.036 Uiso 1 1 calc R . . .
C39 C 0.8994(10) 0.2926(9) 0.6454(7) 0.028(2) Uani 1 1 d . U . .
H39 H 0.933319 0.329939 0.669381 0.033 Uiso 1 1 calc R . . .
C38 C 0.9539(11) 0.2356(9) 0.6153(7) 0.029(2) Uani 1 1 d . U . .
H38 H 1.026245 0.228611 0.620903 0.035 Uiso 1 1 calc R . . .
C44 C 0.5979(12) 0.3751(10) 0.4709(8) 0.040(3) Uani 1 1 d . U . .
C45 C 0.6096(14) 0.4355(11) 0.4069(9) 0.052(4) Uani 1 1 d . U . .
H45A H 0.579233 0.411575 0.370369 0.078 Uiso 1 1 calc GR . . .
H45B H 0.682768 0.443500 0.397378 0.078 Uiso 1 1 calc GR . . .
H45C H 0.574576 0.491850 0.410186 0.078 Uiso 1 1 calc GR . . .
C34 C 0.7805(11) 0.0887(8) 0.4912(7) 0.027(2) Uani 1 1 d . U . .
H34 H 0.852872 0.077969 0.489082 0.032 Uiso 1 1 calc R . . .
C46 C 0.6146(13) 0.5146(11) 0.1521(9) 0.045(4) Uani 1 1 d . U . .
C47 C 0.6219(13) 0.5141(11) 0.2236(9) 0.049(4) Uani 1 1 d . U . .
H47A H 0.641132 0.571407 0.231078 0.073 Uiso 1 1 calc GR . . .
H47B H 0.674273 0.469647 0.242976 0.073 Uiso 1 1 calc GR . . .
H47C H 0.555374 0.500860 0.245190 0.073 Uiso 1 1 calc GR . . .
C48 C 1.008(2) 0.8739(16) 0.9935(11) 0.068(6) Uani 1 1 d . U . .
C49 C 0.914(2) 0.9209(17) 0.9661(13) 0.098(7) Uani 1 1 d . U . .
H49A H 0.930601 0.976244 0.938023 0.148 Uiso 1 1 calc GR . . .
H49B H 0.868529 0.932304 1.003252 0.148 Uiso 1 1 calc GR . . .
H49C H 0.878926 0.885518 0.938670 0.148 Uiso 1 1 calc GR . . .
C42 C 0.4552(12) 0.2223(11) 0.6011(8) 0.040(3) Uani 1 1 d . U . .
O48 O 0.3727(10) 0.2024(14) 0.6056(9) 0.108(6) Uani 1 1 d . U . .

loop_
_atom_site_aniso_label
_atom_site_aniso_U_11
_atom_site_aniso_U_22
_atom_site_aniso_U_33
_atom_site_aniso_U_23
_atom_site_aniso_U_13
_atom_site_aniso_U_12
W5 0.0148(3) 0.0163(2) 0.0096(2) -0.00395(19) 0.00288(19) -0.00011(19)
W7 0.0098(2) 0.0198(2) 0.0166(3) -0.0018(2) -0.00098(19) -0.00489(19)
W3 0.0133(2) 0.0152(2) 0.0092(2) -0.00208(18) -0.00309(18) -0.00438(18)
W11 0.0180(3) 0.0200(2) 0.0066(2) 0.00068(19) -0.00260(19) -0.0011(2)
W9 0.0162(3) 0.0115(2) 0.0133(3) -0.00164(19) 0.00070(19) -0.00429(18)
W4 0.0154(2) 0.0127(2) 0.0092(2) -0.00008(18) -0.00051(18) -0.00453(18)
W1 0.0178(3) 0.0151(2) 0.0153(3) -0.0004(2) 0.0003(2) 0.00558(19)
W10 0.0238(3) 0.0158(2) 0.0097(2) -0.00331(19) 0.0048(2) 0.0016(2)
W2 0.0099(2) 0.0159(2) 0.0126(2) -0.00015(19) 0.00106(18) -0.00079(18)
W6 0.0135(3) 0.0147(2) 0.0137(3) -0.00142(19) -0.00311(19) 0.00336(19)
W12 0.0134(2) 0.0174(2) 0.0063(2) 0.00143(18) -0.00107(18) -0.00114(19)
W8 0.0198(3) 0.0173(2) 0.0104(2) -0.00372(19) -0.0018(2) -0.0077(2)
P1 0.0009(8) 0.0022(7) 0.0007(8) -0.0007(6) 0.0004(7) -0.0007(6)
O34 0.041(5) 0.018(4) 0.018(5) -0.001(4) 0.002(4) -0.007(4)
O40 0.021(3) 0.020(3) 0.015(3) -0.003(3) -0.004(3) -0.002(3)
O38 0.016(2) 0.0084(16) 0.0102(19) 0.0031(15) -0.003(2) 0.0010(15)
O22 0.017(3) 0.021(3) 0.013(3) -0.002(3) -0.001(3) -0.004(3)
O18 0.020(5) 0.022(4) 0.023(5) 0.003(4) -0.009(4) 0.007(4)
O4 0.019(3) 0.019(3) 0.013(3) 0.001(2) 0.002(2) 0.001(2)
O29 0.014(3) 0.019(3) 0.010(3) 0.000(2) -0.003(2) 0.001(2)
O26 0.013(2) 0.016(2) 0.0044(13) -0.0059(14) -0.0017(17) -0.001(2)
O37 0.014(3) 0.020(3) 0.016(3) -0.002(2) 0.001(2) -0.002(2)
O2 0.015(3) 0.019(3) 0.016(3) -0.001(2) 0.002(2) -0.002(2)
O13 0.018(3) 0.015(2) 0.010(3) -0.001(2) 0.000(2) 0.003(2)
O21 0.016(4) 0.033(5) 0.027(5) -0.007(4) 0.004(4) -0.001(4)
O8 0.015(3) 0.015(2) 0.011(3) 0.001(2) 0.000(2) 0.000(2)
O19 0.018(3) 0.021(3) 0.016(3) -0.002(2) 0.000(2) -0.005(2)
O16 0.024(5) 0.036(5) 0.014(4) -0.014(4) 0.008(4) -0.001(4)
O6 0.0084(15) 0.016(2) 0.011(2) -0.0023(19) 0.0040(19) 0.0047(15)
O35 0.018(3) 0.017(3) 0.016(3) 0.002(2) 0.000(2) -0.002(2)
O10 0.022(5) 0.022(4) 0.020(5) 0.004(4) 0.000(4) -0.005(4)
O17 0.018(3) 0.017(3) 0.010(3) -0.004(2) -0.003(2) -0.002(2)
O20 0.019(3) 0.021(3) 0.014(3) -0.004(2) -0.003(2) -0.005(2)
O12 0.022(5) 0.032(5) 0.022(5) -0.010(4) -0.005(4) -0.008(4)
O28 0.016(3) 0.019(3) 0.016(3) 0.001(2) 0.000(2) 0.000(2)
O36 0.0111(18) 0.015(2) 0.015(2) -0.0043(18) -0.001(2) -0.0095(16)
O23 0.015(3) 0.025(3) 0.018(3) -0.002(3) -0.001(3) -0.007(3)
O14 0.018(3) 0.020(3) 0.018(3) -0.001(3) 0.000(3) -0.003(3)
O27 0.016(3) 0.021(3) 0.012(3) 0.004(3) -0.002(3) -0.001(3)
O15 0.021(3) 0.020(3) 0.012(3) -0.003(3) -0.002(3) 0.001(3)
O31 0.015(3) 0.021(3) 0.016(3) -0.002(2) -0.001(2) 0.000(2)
O11 0.020(3) 0.019(3) 0.016(3) -0.002(3) -0.002(3) -0.004(3)
O5 0.025(3) 0.020(3) 0.016(3) -0.004(3) 0.002(3) 0.001(3)
O39 0.026(5) 0.027(4) 0.015(4) -0.002(4) -0.004(4) -0.008(4)
O9 0.017(3) 0.021(3) 0.017(3) 0.004(3) -0.003(3) 0.004(3)
O1 0.034(5) 0.027(4) 0.026(5) -0.017(4) 0.014(4) -0.004(4)
O7 0.014(4) 0.035(5) 0.024(5) 0.003(4) 0.003(4) -0.004(4)
O30 0.023(5) 0.017(4) 0.026(5) 0.006(4) 0.008(4) 0.004(4)
O33 0.042(5) 0.026(4) 0.018(4) -0.012(4) -0.008(4) -0.012(4)
O25 0.019(3) 0.022(3) 0.016(3) -0.002(3) -0.001(3) -0.003(3)
O24 0.023(5) 0.022(4) 0.017(4) 0.001(4) -0.001(4) -0.006(4)
O3 0.022(3) 0.021(3) 0.019(3) -0.003(3) 0.002(3) 0.001(3)
O32 0.019(3) 0.019(3) 0.015(3) -0.001(3) 0.001(3) -0.006(3)
O49 0.044(7) 0.045(6) 0.032(6) -0.006(5) 0.007(5) -0.015(5)
O46 0.020(6) 0.073(8) 0.075(9) -0.037(7) -0.001(5) 0.001(5)
O45 0.060(8) 0.046(6) 0.043(7) -0.024(6) -0.011(6) 0.020(6)
O44 0.050(7) 0.032(5) 0.025(6) -0.001(5) -0.006(5) -0.005(5)
O41 0.064(8) 0.063(7) 0.041(7) 0.003(6) -0.016(6) -0.042(7)
O42 0.072(9) 0.044(6) 0.048(8) -0.010(6) 0.024(7) 0.007(6)
O43 0.113(12) 0.065(8) 0.020(6) 0.009(6) -0.023(7) -0.022(8)
O47 0.081(9) 0.070(8) 0.069(9) -0.028(7) 0.016(7) 0.031(7)
N6 0.023(5) 0.023(4) 0.022(5) -0.008(4) -0.001(4) 0.001(4)
N4 0.023(5) 0.016(4) 0.017(5) -0.008(4) 0.000(4) 0.005(4)
N5 0.026(5) 0.016(4) 0.017(5) -0.004(4) -0.007(4) 0.001(4)
N3 0.009(4) 0.029(5) 0.027(5) 0.001(4) 0.003(4) -0.002(4)
N2 0.008(4) 0.014(4) 0.023(5) -0.006(4) 0.007(4) 0.001(3)
N1 0.008(4) 0.024(4) 0.032(5) -0.002(4) 0.004(4) 0.001(4)
N9 0.038(6) 0.034(5) 0.031(5) -0.003(5) 0.004(5) 0.001(5)
N10 0.075(13) 0.088(13) 0.044(11) 0.009(9) 0.011(9) 0.014(10)
N7 0.020(5) 0.025(4) 0.017(5) -0.005(4) 0.009(4) -0.010(4)
N8 0.019(5) 0.017(4) 0.020(5) -0.004(4) 0.006(4) -0.004(4)
N11 0.124(15) 0.098(13) 0.086(13) 0.007(11) 0.008(12) -0.031(12)
Mn1 0.0259(11) 0.0209(9) 0.0167(10) -0.0006(8) 0.0009(8) -0.0056(8)
Mn2 0.0202(10) 0.0212(9) 0.0146(10) -0.0059(8) -0.0001(8) 0.0002(8)
Mn3 0.0172(11) 0.0386(12) 0.0260(12) -0.0085(10) 0.0012(9) 0.0061(9)
C29 0.026(5) 0.029(5) 0.022(5) -0.015(5) -0.001(5) 0.004(5)
C30 0.065(11) 0.024(7) 0.024(8) 0.001(6) 0.005(7) 0.001(7)
C28 0.026(5) 0.030(4) 0.030(5) -0.010(4) -0.002(4) 0.002(4)
C27 0.023(5) 0.030(4) 0.026(5) -0.011(4) -0.006(4) 0.006(4)
C26 0.024(4) 0.026(4) 0.025(4) -0.013(4) -0.003(4) -0.003(4)
C16 0.029(4) 0.028(4) 0.026(4) -0.011(3) -0.003(4) -0.002(4)
C17 0.028(5) 0.034(4) 0.026(5) -0.009(4) -0.007(4) -0.006(4)
C20 0.027(4) 0.026(3) 0.025(4) -0.011(3) -0.001(3) -0.004(3)
C21 0.029(4) 0.026(3) 0.026(4) -0.012(3) 0.001(3) -0.005(3)
C25 0.030(4) 0.028(4) 0.026(4) -0.010(3) -0.003(4) -0.007(4)
C24 0.040(5) 0.033(4) 0.029(5) -0.008(4) -0.005(4) -0.014(4)
C22 0.033(4) 0.029(4) 0.028(4) -0.010(4) 0.002(4) -0.004(4)
C23 0.037(4) 0.024(4) 0.028(4) -0.009(4) 0.000(4) -0.008(4)
C43 0.023(4) 0.034(4) 0.025(4) -0.008(4) 0.000(4) -0.006(4)
C41 0.033(5) 0.045(5) 0.033(5) -0.004(5) 0.000(4) 0.011(5)
C36 0.026(4) 0.025(3) 0.021(4) 0.000(3) 0.002(3) -0.005(3)
C40 0.028(4) 0.030(4) 0.025(4) -0.003(4) 0.005(4) -0.002(4)
C37 0.026(4) 0.028(4) 0.021(4) 0.003(4) 0.004(4) -0.003(4)
C35 0.026(4) 0.025(3) 0.021(4) -0.001(3) 0.004(3) -0.006(3)
C31 0.030(4) 0.033(4) 0.025(4) 0.001(4) -0.002(4) -0.009(4)
C32 0.039(5) 0.029(4) 0.020(5) 0.000(4) -0.007(4) -0.012(4)
C33 0.041(5) 0.029(4) 0.023(4) 0.002(4) 0.000(4) -0.006(4)
C11 0.031(5) 0.028(5) 0.027(5) 0.002(4) -0.001(5) -0.005(5)
C13 0.029(5) 0.029(4) 0.033(5) 0.000(4) -0.003(4) -0.006(4)
C12 0.029(4) 0.028(4) 0.029(4) 0.003(4) 0.004(4) -0.002(4)
C14 0.022(5) 0.027(5) 0.030(5) 0.005(4) 0.000(4) -0.002(4)
C15 0.033(8) 0.035(7) 0.034(8) 0.002(7) 0.014(7) -0.007(6)
C1 0.024(4) 0.026(4) 0.038(4) 0.002(4) 0.005(4) -0.003(3)
C3 0.022(4) 0.027(4) 0.043(5) 0.000(4) -0.003(4) -0.003(4)
C4 0.024(4) 0.027(4) 0.042(4) 0.005(4) -0.005(4) 0.000(4)
C5 0.023(3) 0.025(3) 0.032(4) 0.001(3) 0.001(3) -0.001(3)
C6 0.021(3) 0.025(3) 0.030(4) 0.001(3) 0.000(3) 0.002(3)
C10 0.022(4) 0.024(4) 0.028(4) 0.002(4) 0.003(4) 0.001(3)
C9 0.023(5) 0.030(4) 0.028(5) 0.005(4) 0.004(4) 0.006(4)
C8 0.025(4) 0.033(4) 0.029(4) 0.000(4) 0.003(4) 0.006(4)
C7 0.020(4) 0.028(4) 0.031(4) -0.002(4) -0.002(4) 0.002(4)
C2 0.022(5) 0.027(4) 0.044(5) 0.006(4) 0.005(4) -0.006(4)
C19 0.030(4) 0.034(4) 0.029(4) -0.007(4) 0.002(4) -0.002(4)
C18 0.029(4) 0.035(4) 0.026(4) -0.009(4) -0.004(4) -0.003(4)
C39 0.029(5) 0.033(4) 0.021(5) -0.002(4) 0.000(4) -0.013(4)
C38 0.026(4) 0.036(4) 0.024(4) 0.000(4) 0.001(4) -0.007(4)
C44 0.036(6) 0.046(6) 0.035(6) -0.005(6) -0.009(5) 0.010(5)
C45 0.052(10) 0.058(10) 0.041(9) 0.008(8) -0.014(8) -0.013(8)
C34 0.030(4) 0.027(4) 0.022(4) -0.001(4) 0.004(4) -0.005(4)
C46 0.037(9) 0.055(10) 0.041(10) 0.004(8) 0.009(8) -0.013(8)
C47 0.039(9) 0.054(9) 0.049(10) 0.001(8) 0.004(8) -0.007(8)
C48 0.072(9) 0.079(9) 0.055(9) -0.015(7) 0.011(8) -0.020(8)
C49 0.113(14) 0.121(14) 0.079(13) -0.065(11) 0.011(11) -0.015(12)
C42 0.031(5) 0.054(5) 0.034(5) -0.005(5) -0.006(4) 0.004(5)
O48 0.026(7) 0.201(15) 0.104(12) -0.040(11) -0.007(7) -0.025(9)

loop_
_atom_type_symbol
_atom_type_description
_atom_type_scat_dispersion_real
_atom_type_scat_dispersion_imag
_atom_type_scat_source
C C 0.0030 0.0020 'International Tables Vol C Tables 4.2.6.8 and 6.1.1.4'
H H 0.0000 0.0000 'International Tables Vol C Tables 4.2.6.8 and 6.1.1.4'
Mn Mn 0.3370 0.7280 'International Tables Vol C Tables 4.2.6.8 and 6.1.1.4'
N N 0.0060 0.0030 'International Tables Vol C Tables 4.2.6.8 and 6.1.1.4'
O O 0.0110 0.0060 'International Tables Vol C Tables 4.2.6.8 and 6.1.1.4'
P P 0.1020 0.0940 'International Tables Vol C Tables 4.2.6.8 and 6.1.1.4'
W W -0.8490 6.8720 'International Tables Vol C Tables 4.2.6.8 and 6.1.1.4'

loop_
_geom_angle_atom_site_label_1
_geom_angle_atom_site_label_2
_geom_angle_atom_site_label_3
_geom_angle
O19 W5 O26 83.1(3)
O19 W5 O25 86.9(3)
O16 W5 O26 168.6(4)
O16 W5 O19 105.0(4)
O16 W5 O17 103.5(4)
O16 W5 O14 100.4(4)
O16 W5 O25 100.9(4)
O17 W5 O26 85.0(3)
O17 W5 O19 85.6(3)
O17 W5 O14 89.9(3)
O17 W5 O25 155.6(3)
O14 W5 O26 71.6(3)
O14 W5 O19 154.6(3)
O14 W5 O25 87.0(3)
O25 W5 O26 71.1(3)
O22 W7 O36 71.6(3)
O22 W7 O23 86.7(3)
O21 W7 O22 100.4(4)
O21 W7 O19 104.4(4)
O21 W7 O20 104.4(4)
O21 W7 O36 168.7(3)
O21 W7 O23 100.7(4)
O19 W7 O22 89.3(3)
O19 W7 O20 85.4(3)
O19 W7 O36 83.9(3)
O19 W7 O23 154.9(3)
O20 W7 O22 155.2(3)
O20 W7 O36 83.7(3)
O20 W7 O23 87.9(3)
O23 W7 O36 71.4(3)
O29 W3 O26 84.9(3)
O29 W3 O13 86.7(3)
O29 W3 O14 155.8(3)
O29 W3 O27 90.1(3)
O13 W3 O26 83.0(3)
O13 W3 O14 86.6(3)
O13 W3 O27 155.0(3)
O12 W3 O29 102.9(4)
O12 W3 O26 170.5(3)
O12 W3 O13 102.6(4)
O12 W3 O14 101.2(4)
O12 W3 O27 102.2(4)
O14 W3 O26 71.2(3)
O27 W3 O26 72.1(3)
O27 W3 O14 86.3(3)
O40 W11 O38 72.1(3)
O4 W11 O40 155.2(3)
O4 W11 O38 83.4(3)
O4 W11 O35 85.6(3)
O4 W11 O11 89.6(3)
O35 W11 O40 87.9(3)
O35 W11 O38 84.2(3)
O35 W11 O11 156.5(3)
O11 W11 O40 86.9(3)
O11 W11 O38 72.4(3)
O39 W11 O40 102.5(4)
O39 W11 O38 170.4(3)
O39 W11 O4 102.3(4)
O39 W11 O35 103.8(4)
O39 W11 O11 99.7(4)
O34 W9 O22 102.1(4)
O34 W9 O37 102.8(4)
O34 W9 O36 171.8(4)
O34 W9 O31 102.8(4)
O34 W9 O32 102.6(4)
O22 W9 O37 87.5(3)
O22 W9 O36 72.2(3)
O37 W9 O36 83.2(3)
O31 W9 O22 155.0(3)
O31 W9 O37 84.6(3)
O31 W9 O36 83.2(3)
O31 W9 O32 89.8(3)
O32 W9 O22 87.2(3)
O32 W9 O37 154.5(3)
O32 W9 O36 71.5(3)
O13 W4 O38 84.1(3)
O13 W4 O8 85.9(3)
O13 W4 O15 89.5(3)
O13 W4 O11 156.7(3)
O8 W4 O38 83.4(3)
O8 W4 O15 156.0(3)
O8 W4 O11 88.0(3)
O10 W4 O38 171.7(3)
O10 W4 O13 102.2(4)
O10 W4 O8 102.3(4)
O10 W4 O15 101.6(4)
O10 W4 O11 101.1(4)
O15 W4 O38 72.7(3)
O11 W4 O38 72.9(3)
O11 W4 O15 87.0(3)
O28 W1 O6 84.3(3)
O28 W1 O31 85.8(3)
O28 W1 O5 155.6(3)
O28 W1 O9 88.9(3)
O31 W1 O6 83.5(3)
O31 W1 O5 87.9(3)
O31 W1 O9 155.5(3)
O5 W1 O6 71.6(3)
O9 W1 O6 72.1(3)
O9 W1 O5 87.1(4)
O30 W1 O6 169.3(3)
O30 W1 O28 104.0(4)
O30 W1 O31 103.7(4)
O30 W1 O5 100.4(4)
O30 W1 O9 100.8(4)
O4 W10 O6 82.8(3)
O4 W10 O3 87.7(3)
O2 W10 O4 85.3(3)
O2 W10 O6 84.2(3)
O2 W10 O5 89.9(4)
O2 W10 O3 155.7(3)
O5 W10 O4 154.2(3)
O5 W10 O6 71.6(3)
O5 W10 O3 86.3(4)
O1 W10 O4 102.8(4)
O1 W10 O2 103.8(4)
O1 W10 O6 170.5(4)
O1 W10 O5 103.0(4)
O1 W10 O3 100.4(4)
O3 W10 O6 71.8(3)
O29 W2 O6 83.8(3)
O8 W2 O29 86.1(3)
O8 W2 O6 83.4(3)
O8 W2 O9 154.9(3)
O8 W2 O3 89.8(3)
O9 W2 O29 86.7(3)
O9 W2 O6 71.9(3)
O7 W2 O29 102.4(4)
O7 W2 O8 103.6(4)
O7 W2 O6 170.8(3)
O7 W2 O9 101.4(4)
O7 W2 O3 101.1(4)
O3 W2 O29 156.5(3)
O3 W2 O6 72.8(3)
O3 W2 O9 87.3(4)
O40 W6 O38 72.1(3)
O40 W6 O17 155.7(3)
O40 W6 O15 87.4(3)
O18 W6 O40 100.7(4)
O18 W6 O38 170.0(3)
O18 W6 O17 103.6(4)
O18 W6 O20 103.6(4)
O18 W6 O15 101.2(4)
O17 W6 O38 83.6(3)
O17 W6 O15 87.1(3)
O20 W6 O40 89.6(3)
O20 W6 O38 83.6(3)
O20 W6 O17 85.6(3)
O20 W6 O15 155.1(3)
O15 W6 O38 71.9(3)
O37 W12 O26 84.5(3)
O37 W12 O28 85.8(3)
O37 W12 O27 156.2(3)
O37 W12 O25 89.9(3)
O28 W12 O26 83.8(3)
O28 W12 O27 87.6(3)
O27 W12 O26 72.1(3)
O25 W12 O26 72.1(3)
O25 W12 O28 155.7(3)
O25 W12 O27 86.8(3)
O24 W12 O26 171.3(3)
O24 W12 O37 101.7(4)
O24 W12 O28 102.6(4)
O24 W12 O27 102.1(4)
O24 W12 O25 101.6(4)
O2 W8 O36 82.8(3)
O2 W8 O23 154.2(3)
O2 W8 O32 87.9(3)
O35 W8 O2 85.6(3)
O35 W8 O36 84.3(3)
O35 W8 O23 89.2(3)
O35 W8 O32 154.8(3)
O23 W8 O36 71.6(3)
O23 W8 O32 86.1(3)
O33 W8 O2 103.8(4)
O33 W8 O35 102.9(4)
O33 W8 O36 170.4(4)
O33 W8 O23 102.0(4)
O33 W8 O32 102.3(4)
O32 W8 O36 70.7(3)
O38 P1 O6 109.4(4)
O26 P1 O38 109.0(4)
O26 P1 O6 109.2(4)
O36 P1 O38 109.8(4)
O36 P1 O26 110.0(4)
O36 P1 O6 109.4(4)
W6 O40 W11 126.7(4)
W11 O38 W6 89.0(2)
W4 O38 W11 89.2(2)
W4 O38 W6 89.5(2)
P1 O38 W11 125.7(4)
P1 O38 W4 125.8(4)
P1 O38 W6 125.9(4)
W9 O22 W7 126.9(4)
W11 O4 W10 152.1(5)
W3 O29 W2 150.0(5)
W3 O26 W5 89.4(2)
W12 O26 W5 89.4(2)
W12 O26 W3 89.3(2)
P1 O26 W5 125.7(4)
P1 O26 W3 125.9(4)
P1 O26 W12 125.6(4)
W12 O37 W9 152.1(4)
W8 O2 W10 152.4(4)
W4 O13 W3 151.3(4)
W2 O8 W4 151.8(4)
W7 O19 W5 151.7(5)
W1 O6 W10 89.5(2)
W1 O6 W2 89.6(2)
W2 O6 W10 89.3(2)
P1 O6 W1 125.5(4)
P1 O6 W10 125.2(4)
P1 O6 W2 126.2(4)
W8 O35 W11 150.8(5)
W5 O17 W6 150.8(4)
W6 O20 W7 152.2(5)
W1 O28 W12 150.3(5)
W7 O36 W8 89.1(2)
W9 O36 W7 89.2(2)
W9 O36 W8 89.2(2)
P1 O36 W7 125.1(4)
P1 O36 W9 126.5(4)
P1 O36 W8 126.0(4)
W8 O23 W7 127.9(4)
W5 O14 W3 127.6(4)
W3 O27 W12 126.6(4)
W4 O15 W6 125.8(4)
W9 O31 W1 152.5(4)
W4 O11 W11 125.5(4)
W10 O5 W1 127.2(4)
W1 O9 W2 126.2(4)
W12 O25 W5 127.3(4)
W2 O3 W10 126.1(4)
W9 O32 W8 128.5(4)
C29 N6 Mn2 175.6(11)
C16 N4 Mn2 126.5(8)
C20 N4 Mn2 116.9(8)
C20 N4 C16 116.6(11)
C21 N5 Mn2 115.6(8)
C21 N5 C25 118.3(11)
C25 N5 Mn2 126.0(9)
C14 N3 Mn1 173.8(11)
C6 N2 Mn1 114.2(8)
C6 N2 C10 119.2(12)
C10 N2 Mn1 125.7(9)
C1 N1 Mn1 124.4(10)
C1 N1 C5 120.1(12)
C5 N1 Mn1 115.2(8)
C44 N9 Mn3 172.4(13)
C35 N7 Mn3 114.9(8)
C35 N7 C31 118.5(11)
C31 N7 Mn3 126.4(9)
C36 N8 Mn3 116.2(8)
C36 N8 C40 117.7(11)
C40 N8 Mn3 125.7(8)
N3 Mn1 N2 84.4(4)
N3 Mn1 N1 82.3(4)
N1 Mn1 N2 78.9(4)
C11 Mn1 N3 94.5(5)
C11 Mn1 N2 97.1(5)
C11 Mn1 N1 175.0(5)
C13 Mn1 N3 91.3(6)
C13 Mn1 N2 172.8(5)
C13 Mn1 N1 94.8(5)
C13 Mn1 C11 89.0(6)
C13 Mn1 C12 88.9(6)
C12 Mn1 N3 176.5(5)
C12 Mn1 N2 95.0(5)
C12 Mn1 N1 94.2(5)
C12 Mn1 C11 89.0(6)
N6 Mn2 N4 88.6(4)
N6 Mn2 N5 85.0(4)
N4 Mn2 N5 78.6(4)
C28 Mn2 N6 90.3(6)
C28 Mn2 N4 175.6(5)
C28 Mn2 N5 97.1(5)
C28 Mn2 C27 89.0(6)
C28 Mn2 C26 87.9(6)
C27 Mn2 N6 91.5(5)
C27 Mn2 N4 95.2(5)
C27 Mn2 N5 173.0(5)
C27 Mn2 C26 89.3(6)
C26 Mn2 N6 178.0(5)
C26 Mn2 N4 93.1(5)
C26 Mn2 N5 94.3(5)
N9 Mn3 N7 84.1(4)
N9 Mn3 N8 87.2(5)
N8 Mn3 N7 79.2(4)
C43 Mn3 N9 175.4(6)
C43 Mn3 N7 93.6(5)
C43 Mn3 N8 88.5(5)
C43 Mn3 C41 91.3(6)
C41 Mn3 N9 90.7(6)
C41 Mn3 N7 174.0(6)
C41 Mn3 N8 97.6(6)
C42 Mn3 N9 95.4(6)
C42 Mn3 N7 97.3(6)
C42 Mn3 N8 175.4(6)
C42 Mn3 C43 88.9(7)
C42 Mn3 C41 86.2(7)
N6 C29 C30 177.9(14)
C29 C30 H30A 109.5
C29 C30 H30B 109.5
C29 C30 H30C 109.5
H30A C30 H30B 109.5
H30A C30 H30C 109.5
H30B C30 H30C 109.5
O46 C28 Mn2 177.9(14)
O45 C27 Mn2 178.5(13)
O44 C26 Mn2 176.4(12)
N4 C16 H16 118.0
N4 C16 C17 124.0(12)
C17 C16 H16 118.0
C16 C17 H17 120.8
C18 C17 C16 118.5(13)
C18 C17 H17 120.8
N4 C20 C21 113.6(12)
N4 C20 C19 123.4(12)
C19 C20 C21 122.8(12)
N5 C21 C20 114.7(11)
N5 C21 C22 122.3(12)
C22 C21 C20 122.9(13)
N5 C25 H25 119.0
N5 C25 C24 121.9(13)
C24 C25 H25 119.0
C25 C24 H24 120.2
C23 C24 C25 119.7(13)
C23 C24 H24 120.2
C21 C22 H22 120.6
C23 C22 C21 118.8(14)
C23 C22 H22 120.6
C24 C23 C22 119.0(13)
C24 C23 H23 120.5
C22 C23 H23 120.5
O49 C43 Mn3 177.3(12)
O47 C41 Mn3 179.0(16)
N8 C36 C37 122.5(12)
N8 C36 C35 113.7(12)
C37 C36 C35 123.7(12)
N8 C40 H40 119.4
N8 C40 C39 121.2(12)
C39 C40 H40 119.4
C36 C37 H37 120.8
C36 C37 C38 118.4(13)
C38 C37 H37 120.8
N7 C35 C36 115.3(11)
N7 C35 C34 120.0(12)
C34 C35 C36 124.7(12)
N7 C31 H31 118.6
N7 C31 C32 122.9(13)
C32 C31 H31 118.6
C31 C32 H32 120.9
C33 C32 C31 118.2(13)
C33 C32 H32 120.9
C32 C33 H33 120.2
C32 C33 C34 119.7(14)
C34 C33 H33 120.2
O41 C11 Mn1 175.3(13)
O43 C13 Mn1 178.7(15)
O42 C12 Mn1 176.6(13)
N3 C14 C15 175.7(14)
C14 C15 H15A 109.5
C14 C15 H15B 109.5
C14 C15 H15C 109.5
H15A C15 H15B 109.5
H15A C15 H15C 109.5
H15B C15 H15C 109.5
N1 C1 H1 119.7
N1 C1 C2 120.5(14)
C2 C1 H1 119.7
C4 C3 H3 120.4
C2 C3 H3 120.4
C2 C3 C4 119.3(14)
C3 C4 H4 120.4
C3 C4 C5 119.3(14)
C5 C4 H4 120.4
N1 C5 C4 120.0(12)
N1 C5 C6 114.4(12)
C4 C5 C6 125.6(13)
N2 C6 C5 115.7(12)
N2 C6 C7 121.4(12)
C7 C6 C5 122.9(13)
N2 C10 H10 119.0
N2 C10 C9 122.1(13)
C9 C10 H10 119.0
C10 C9 H9 120.4
C8 C9 C10 119.1(13)
C8 C9 H9 120.4
C9 C8 H8 120.1
C9 C8 C7 119.7(14)
C7 C8 H8 120.1
C6 C7 C8 118.4(13)
C6 C7 H7 120.8
C8 C7 H7 120.8
C1 C2 H2 119.6
C3 C2 C1 120.8(13)
C3 C2 H2 119.6
C20 C19 H19 121.3
C18 C19 C20 117.4(13)
C18 C19 H19 121.3
C17 C18 C19 120.1(14)
C17 C18 H18 119.9
C19 C18 H18 119.9
C40 C39 H39 120.0
C38 C39 C40 119.9(13)
C38 C39 H39 120.0
C37 C38 H38 120.0
C39 C38 C37 120.1(14)
C39 C38 H38 120.0
N9 C44 C45 179.3(18)
C44 C45 H45A 109.5
C44 C45 H45B 109.5
C44 C45 H45C 109.5
H45A C45 H45B 109.5
H45A C45 H45C 109.5
H45B C45 H45C 109.5
C35 C34 H34 119.8
C33 C34 C35 120.5(14)
C33 C34 H34 119.8
N10 C46 C47 178(2)
C46 C47 H47A 109.5
C46 C47 H47B 109.5
C46 C47 H47C 109.5
H47A C47 H47B 109.5
H47A C47 H47C 109.5
H47B C47 H47C 109.5
N11 C48 C49 174(3)
C48 C49 H49A 109.5
C48 C49 H49B 109.5
C48 C49 H49C 109.5
H49A C49 H49B 109.5
H49A C49 H49C 109.5
H49B C49 H49C 109.5
O48 C42 Mn3 171.3(18)

loop_
_geom_bond_atom_site_label_1
_geom_bond_atom_site_label_2
_geom_bond_distance
W5 O26 2.445(7)
W5 O19 1.924(8)
W5 O16 1.678(8)
W5 O17 1.889(8)
W5 O14 1.903(8)
W5 O25 1.931(8)
W7 O22 1.923(8)
W7 O21 1.692(8)
W7 O19 1.885(8)
W7 O20 1.901(8)
W7 O36 2.455(8)
W7 O23 1.927(8)
W3 O29 1.888(8)
W3 O26 2.444(7)
W3 O13 1.901(8)
W3 O12 1.688(8)
W3 O14 1.932(8)
W3 O27 1.904(8)
W11 O40 1.932(8)
W11 O38 2.435(8)
W11 O4 1.892(8)
W11 O35 1.930(8)
W11 O11 1.931(8)
W11 O39 1.693(8)
W9 O34 1.695(8)
W9 O22 1.916(8)
W9 O37 1.917(8)
W9 O36 2.435(7)
W9 O31 1.896(8)
W9 O32 1.897(8)
W4 O38 2.428(7)
W4 O13 1.892(8)
W4 O8 1.910(8)
W4 O10 1.691(8)
W4 O15 1.927(8)
W4 O11 1.910(8)
W1 O6 2.425(7)
W1 O28 1.892(8)
W1 O31 1.910(8)
W1 O5 1.923(8)
W1 O9 1.920(8)
W1 O30 1.691(8)
W10 O4 1.909(8)
W10 O2 1.901(8)
W10 O6 2.440(7)
W10 O5 1.902(8)
W10 O1 1.678(8)
W10 O3 1.952(8)
W2 O29 1.928(8)
W2 O8 1.890(8)
W2 O6 2.436(7)
W2 O9 1.921(8)
W2 O7 1.713(8)
W2 O3 1.892(8)
W6 O40 1.902(8)
W6 O38 2.455(7)
W6 O18 1.696(8)
W6 O17 1.916(8)
W6 O20 1.892(8)
W6 O15 1.935(8)
W12 O26 2.428(8)
W12 O37 1.890(8)
W12 O28 1.924(8)
W12 O27 1.928(8)
W12 O25 1.895(8)
W12 O24 1.692(8)
W8 O2 1.898(8)
W8 O35 1.883(8)
W8 O36 2.457(7)
W8 O23 1.908(8)
W8 O33 1.687(8)
W8 O32 1.917(8)
P1 O38 1.533(7)
P1 O26 1.528(7)
P1 O6 1.544(7)
P1 O36 1.525(7)
O49 C43 1.145(17)
O46 C28 1.157(16)
O45 C27 1.139(15)
O44 C26 1.130(16)
O41 C11 1.120(16)
O42 C12 1.135(16)
O43 C13 1.151(17)
O47 C41 1.158(18)
N6 Mn2 2.017(11)
N6 C29 1.136(17)
N4 Mn2 2.032(10)
N4 C16 1.346(16)
N4 C20 1.343(15)
N5 Mn2 2.053(10)
N5 C21 1.340(17)
N5 C25 1.347(16)
N3 Mn1 2.014(11)
N3 C14 1.138(16)
N2 Mn1 2.057(10)
N2 C6 1.333(16)
N2 C10 1.350(15)
N1 Mn1 2.031(10)
N1 C1 1.333(16)
N1 C5 1.352(17)
N9 Mn3 1.999(13)
N9 C44 1.116(19)
N10 C46 1.12(2)
N7 Mn3 2.047(10)
N7 C35 1.347(16)
N7 C31 1.348(17)
N8 Mn3 2.020(10)
N8 C36 1.352(16)
N8 C40 1.354(17)
N11 C48 1.12(3)
Mn1 C11 1.840(14)
Mn1 C13 1.801(15)
Mn1 C12 1.826(14)
Mn2 C28 1.798(14)
Mn2 C27 1.823(13)
Mn2 C26 1.830(15)
Mn3 C43 1.801(15)
Mn3 C41 1.815(15)
Mn3 C42 1.776(16)
C29 C30 1.450(19)
C30 H30A 0.9800
C30 H30B 0.9800
C30 H30C 0.9800
C16 H16 0.9500
C16 C17 1.374(19)
C17 H17 0.9500
C17 C18 1.360(19)
C20 C21 1.488(17)
C20 C19 1.395(19)
C21 C22 1.400(18)
C25 H25 0.9500
C25 C24 1.390(18)
C24 H24 0.9500
C24 C23 1.37(2)
C22 H22 0.9500
C22 C23 1.379(19)
C23 H23 0.9500
C36 C37 1.373(18)
C36 C35 1.470(18)
C40 H40 0.9500
C40 C39 1.390(19)
C37 H37 0.9500
C37 C38 1.381(19)
C35 C34 1.397(18)
C31 H31 0.9500
C31 C32 1.386(19)
C32 H32 0.9500
C32 C33 1.36(2)
C33 H33 0.9500
C33 C34 1.361(19)
C14 C15 1.446(19)
C15 H15A 0.9800
C15 H15B 0.9800
C15 H15C 0.9800
C1 H1 0.9500
C1 C2 1.385(19)
C3 H3 0.9500
C3 C4 1.379(19)
C3 C2 1.33(2)
C4 H4 0.9500
C4 C5 1.396(19)
C5 C6 1.460(18)
C6 C7 1.395(19)
C10 H10 0.9500
C10 C9 1.376(19)
C9 H9 0.9500
C9 C8 1.36(2)
C8 H8 0.9500
C8 C7 1.396(19)
C7 H7 0.9500
C2 H2 0.9500
C19 H19 0.9500
C19 C18 1.390(19)
C18 H18 0.9500
C39 H39 0.9500
C39 C38 1.331(19)
C38 H38 0.9500
C44 C45 1.47(2)
C45 H45A 0.9800
C45 H45B 0.9800
C45 H45C 0.9800
C34 H34 0.9500
C46 C47 1.44(2)
C47 H47A 0.9800
C47 H47B 0.9800
C47 H47C 0.9800
C48 C49 1.46(3)
C49 H49A 0.9800
C49 H49B 0.9800
C49 H49C 0.9800
C42 O48 1.133(19)

loop_
_geom_hbond_atom_site_label_D
_geom_hbond_atom_site_label_H
_geom_hbond_atom_site_label_A
_geom_hbond_distance_DH
_geom_hbond_distance_HA
_geom_hbond_distance_DA
_geom_hbond_angle_DHA
_geom_hbond_site_symmetry_A
_geom_hbond_publ_flag
C30 H30A O48 0.98 2.65 3.30(2) 124.2 . yes
C30 H30B O5 0.98 2.60 3.138(17) 115.0 1_455 yes
C16 H16 O13 0.95 2.53 3.240(15) 131.6 1_445 yes
C40 H40 O32 0.95 2.48 3.235(15) 136.6 . yes
C37 H37 O10 0.95 2.44 3.053(16) 121.8 1_545 yes
C15 H15A O22 0.98 2.62 3.521(17) 152.1 . yes
C15 H15C O25 0.98 2.57 3.256(16) 127.0 . yes
C1 H1 O34 0.95 2.52 3.341(17) 145.1 2_667 yes
C2 H2 O24 0.95 2.54 3.284(15) 134.9 2_667 yes
C19 H19 O34 0.95 2.65 3.337(17) 129.7 1_455 yes
C45 H45A O23 0.98 2.63 3.298(19) 125.8 2_666 yes
C47 H47B O9 0.98 2.52 3.47(2) 164.0 2_766 yes
C49 H49B O44 0.98 2.54 3.48(2) 160.8 2_667 yes
C49 H49C O14 0.98 2.26 3.10(2) 143.7 . yes
